data_7247681
loop_
_publ_author_name
'Wang, Rui'
'Jiang, Nan'
'Luo, Rong'
'Yu, Hai-Jun'
'Yin, Yi'
'Bi, Shuang-Yu'
'Zhang, Dong-Mei'
'Shao, Feng'

_publ_section_title
;
 Efficient detection of Al3+ and B4O72&#x2212; over trigonal prism In(iii)
 complex
;
_journal_issue 47
_journal_name_full CrystEngComm
_journal_page_first 6627
_journal_page_last 6634
_journal_paper_doi 10.1039/D3CE00904A
_journal_volume 25
_journal_year 2023
_chemical_formula_moiety 'C33 H24 In1 N3 O9'
_chemical_formula_sum 'C33 H24 In N3 O9'
_chemical_formula_weight 721.37
_space_group_crystal_system trigonal
_space_group_IT_number 148
_space_group_name_Hall '-R 3'
_space_group_name_H-M_alt 'R -3 :H'
_atom_sites_solution_hydrogens mixed
_atom_sites_solution_primary dual
_audit_creation_date 2022-09-07
_audit_creation_method
;
Olex2 1.2
(compiled 2018.05.29 svn.r3508 for OlexSys, GUI svn.r5506)
;
_audit_update_record
;
2023-07-15 deposited with the CCDC.	2023-11-03 downloaded from the CCDC.
;
_cell_angle_alpha 90
_cell_angle_beta 90
_cell_angle_gamma 120
_cell_formula_units_Z 6
_cell_length_a 13.8174(3)
_cell_length_b 13.8174(3)
_cell_length_c 26.1691(12)
_cell_measurement_reflns_used 3098
_cell_measurement_temperature 170
_cell_measurement_theta_max 26.303
_cell_measurement_theta_min 2.335
_cell_volume 4326.9(2)
_computing_cell_refinement 'SAINT V8.40A (?, 2016)'
_computing_data_reduction 'SAINT V8.40A (?, 2016)'
_computing_molecular_graphics 'Olex2 (Dolomanov et al., 2009)'
_computing_publication_material 'Olex2 (Dolomanov et al., 2009)'
_computing_structure_refinement 'ShelXL (Sheldrick, 2015)'
_computing_structure_solution 'ShelXT (Sheldrick, 2015)'
_diffrn_ambient_temperature 170.0
_diffrn_measured_fraction_theta_full 0.989
_diffrn_measured_fraction_theta_max 0.981
_diffrn_measurement_device_type 'Bruker D8 VENTURE'
_diffrn_measurement_method '\f and \w scans'
_diffrn_radiation_type MoK\a
_diffrn_radiation_wavelength 0.71073
_diffrn_reflns_av_R_equivalents 0.0308
_diffrn_reflns_av_unetI/netI 0.0347
_diffrn_reflns_Laue_measured_fraction_full 0.989
_diffrn_reflns_Laue_measured_fraction_max 0.981
_diffrn_reflns_limit_h_max 16
_diffrn_reflns_limit_h_min -17
_diffrn_reflns_limit_k_max 17
_diffrn_reflns_limit_k_min -16
_diffrn_reflns_limit_l_max 25
_diffrn_reflns_limit_l_min -32
_diffrn_reflns_number 5827
_diffrn_reflns_point_group_measured_fraction_full 0.989
_diffrn_reflns_point_group_measured_fraction_max 0.981
_diffrn_reflns_theta_full 25.242
_diffrn_reflns_theta_max 26.357
_diffrn_reflns_theta_min 2.306
_diffrn_standards_number 0
_exptl_absorpt_coefficient_mu 0.884
_exptl_absorpt_correction_T_max 0.7454
_exptl_absorpt_correction_T_min 0.6521
_exptl_absorpt_correction_type multi-scan
_exptl_absorpt_process_details
'SADABS-2016/2 (Bruker,2016/2) was used for absorption correction. wR2(int) was 0.0500 before and 0.0433 after correction. The Ratio of minimum to maximum transmission is 0.8748. The \l/2 correction factor is Not present.'
_exptl_crystal_colour colourless
_exptl_crystal_colour_primary colourless
_exptl_crystal_density_diffrn 1.661
_exptl_crystal_description block
_exptl_crystal_F_000 2184
_exptl_crystal_size_max 0.12
_exptl_crystal_size_mid 0.08
_exptl_crystal_size_min 0.05
_refine_diff_density_max 0.369
_refine_diff_density_min -0.622
_refine_diff_density_rms 0.076
_refine_ls_extinction_method none
_refine_ls_goodness_of_fit_ref 1.124
_refine_ls_hydrogen_treatment mixed
_refine_ls_matrix_type full
_refine_ls_number_parameters 144
_refine_ls_number_reflns 1936
_refine_ls_number_restraints 1
_refine_ls_restrained_S_all 1.123
_refine_ls_R_factor_all 0.0369
_refine_ls_R_factor_gt 0.0299
_refine_ls_shift/su_max 0.000
_refine_ls_shift/su_mean 0.000
_refine_ls_structure_factor_coef Fsqd
_refine_ls_weighting_details 'w=1/[\s^2^(Fo^2^)+(0.0124P)^2^+16.7891P] where P=(Fo^2^+2Fc^2^)/3'
_refine_ls_weighting_scheme calc
_refine_ls_wR_factor_gt 0.0598
_refine_ls_wR_factor_ref 0.0674
_reflns_Friedel_coverage 0.000
_reflns_number_gt 1749
_reflns_number_total 1936
_reflns_threshold_expression 'I > 2\s(I)'
_cod_data_source_file d3ce00904a2.cif
_cod_data_source_block wr1107_0m
_cod_depositor_comments 'Adding full bibliography for 7247681.cif.'
_cod_original_cell_volume 4326.9(3)
_cod_original_sg_symbol_H-M 'R -3'
_cod_database_code 7247681
_shelx_shelxl_version_number 2018/3
_shelx_space_group_comment
;
The symmetry employed for this shelxl refinement is uniquely defined
by the following loop, which should always be used as a source of
symmetry information in preference to the above space-group names.
They are only intended as comments.
;
_shelx_estimated_absorpt_t_max 0.957
_shelx_estimated_absorpt_t_min 0.901
_olex2_refinement_description
;
1. Fixed Uiso
 At 1.2 times of:
  All C(H) groups
 At 1.5 times of:
  All O(H) groups
2. Restrained distances
 N1-H1
 0.87 with sigma of 0.02
3.a Aromatic/amide H refined with riding coordinates:
 C11(H11), C4(H4), C6(H6), C9(H9), C8(H8), C7(H7)
3.b Idealised tetrahedral OH refined as rotating group:
 O3(H3)
;
_olex2_submission_special_instructions 'No special instructions were received'

loop_
_space_group_symop_operation_xyz
'x, y, z'
'-y, x-y, z'
'-x+y, -x, z'
'x+2/3, y+1/3, z+1/3'
'-y+2/3, x-y+1/3, z+1/3'
'-x+y+2/3, -x+1/3, z+1/3'
'x+1/3, y+2/3, z+2/3'
'-y+1/3, x-y+2/3, z+2/3'
'-x+y+1/3, -x+2/3, z+2/3'
'-x, -y, -z'
'y, -x+y, -z'
'x-y, x, -z'
'-x+2/3, -y+1/3, -z+1/3'
'y+2/3, -x+y+1/3, -z+1/3'
'x-y+2/3, x+1/3, -z+1/3'
'-x+1/3, -y+2/3, -z+2/3'
'y+1/3, -x+y+2/3, -z+2/3'
'x-y+1/3, x+2/3, -z+2/3'

loop_
_atom_site_label
_atom_site_type_symbol
_atom_site_fract_x
_atom_site_fract_y
_atom_site_fract_z
_atom_site_U_iso_or_equiv
_atom_site_adp_type
_atom_site_occupancy
_atom_site_site_symmetry_order
_atom_site_calc_flag
_atom_site_refinement_flags_posn
_atom_site_refinement_flags_adp
_atom_site_refinement_flags_occupancy
_atom_site_disorder_assembly
_atom_site_disorder_group
In1 In 0.333333 0.666667 0.54740(2) 0.02435(11) Uani 1 3 d S T P . .
O1 O 0.47325(15) 0.69302(15) 0.50101(7) 0.0267(4) Uani 1 1 d . . . . .
O3 O 0.67044(17) 0.57224(17) 0.53164(7) 0.0303(5) Uani 1 1 d . . . . .
H3 H 0.709930 0.544891 0.522382 0.045 Uiso 1 1 calc GR . . . .
O2 O 0.42892(18) 0.6234(2) 0.59653(8) 0.0398(5) Uani 1 1 d . . . . .
N1 N 0.53731(19) 0.6600(2) 0.52767(9) 0.0246(5) Uani 1 1 d D . . . .
C2 C 0.5847(2) 0.5966(2) 0.60555(10) 0.0244(6) Uani 1 1 d . . . . .
C3 C 0.6602(2) 0.5666(2) 0.58361(10) 0.0250(6) Uani 1 1 d . . . . .
C1 C 0.5131(2) 0.6267(2) 0.57538(10) 0.0272(6) Uani 1 1 d . . . . .
C11 C 0.5756(2) 0.5990(2) 0.65796(11) 0.0293(6) Uani 1 1 d . . . . .
H11 H 0.524679 0.618735 0.672292 0.035 Uiso 1 1 calc R . . . .
C10 C 0.6401(2) 0.5729(2) 0.69062(11) 0.0296(6) Uani 1 1 d . . . . .
C4 C 0.7204(2) 0.5361(2) 0.61438(11) 0.0290(6) Uani 1 1 d . . . . .
H4 H 0.767809 0.512435 0.599487 0.035 Uiso 1 1 calc R . . . .
C5 C 0.7127(2) 0.5394(2) 0.66826(11) 0.0303(6) Uani 1 1 d . . . . .
C6 C 0.7764(3) 0.5111(3) 0.70130(12) 0.0399(8) Uani 1 1 d . . . . .
H6 H 0.825380 0.488336 0.687295 0.048 Uiso 1 1 calc R . . . .
C9 C 0.6343(3) 0.5782(3) 0.74471(12) 0.0408(8) Uani 1 1 d . . . . .
H9 H 0.586319 0.600732 0.759913 0.049 Uiso 1 1 calc R . . . .
C8 C 0.6977(3) 0.5508(3) 0.77478(13) 0.0472(9) Uani 1 1 d . . . . .
H8 H 0.694231 0.555259 0.810901 0.057 Uiso 1 1 calc R . . . .
C7 C 0.7677(3) 0.5163(3) 0.75278(13) 0.0473(9) Uani 1 1 d . . . . .
H7 H 0.810033 0.496105 0.774336 0.057 Uiso 1 1 calc R . . . .
H1 H 0.586(2) 0.652(2) 0.5115(10) 0.028(8) Uiso 1 1 d D . . . .

loop_
_atom_site_aniso_label
_atom_site_aniso_U_11
_atom_site_aniso_U_22
_atom_site_aniso_U_33
_atom_site_aniso_U_23
_atom_site_aniso_U_13
_atom_site_aniso_U_12
In1 0.02293(14) 0.02293(14) 0.02718(19) 0.000 0.000 0.01146(7)
O1 0.0272(10) 0.0289(10) 0.0262(10) 0.0069(8) 0.0019(8) 0.0156(9)
O3 0.0363(12) 0.0390(12) 0.0244(10) -0.0015(9) 0.0020(9) 0.0254(10)
O2 0.0392(13) 0.0672(16) 0.0301(11) 0.0153(11) 0.0112(9) 0.0393(12)
N1 0.0215(12) 0.0304(13) 0.0259(12) 0.0038(10) 0.0025(10) 0.0159(10)
C2 0.0239(14) 0.0254(14) 0.0249(14) 0.0026(11) 0.0000(11) 0.0131(12)
C3 0.0251(14) 0.0237(14) 0.0238(14) -0.0016(11) 0.0007(11) 0.0104(12)
C1 0.0328(16) 0.0275(15) 0.0237(14) 0.0020(11) 0.0012(12) 0.0168(13)
C11 0.0320(16) 0.0294(15) 0.0269(15) 0.0020(12) 0.0028(12) 0.0157(13)
C10 0.0351(16) 0.0258(15) 0.0269(15) 0.0014(12) -0.0023(12) 0.0144(13)
C4 0.0295(15) 0.0261(15) 0.0351(16) -0.0020(12) -0.0011(12) 0.0166(13)
C5 0.0350(16) 0.0228(14) 0.0335(16) 0.0006(12) -0.0053(13) 0.0147(13)
C6 0.045(2) 0.0334(17) 0.0445(19) 0.0002(14) -0.0124(15) 0.0219(16)
C9 0.054(2) 0.0380(18) 0.0273(16) 0.0017(13) 0.0001(15) 0.0210(16)
C8 0.069(3) 0.0402(19) 0.0288(17) 0.0040(14) -0.0115(16) 0.0245(19)
C7 0.059(2) 0.0338(18) 0.046(2) 0.0035(15) -0.0239(17) 0.0203(17)

loop_
_atom_type_symbol
_atom_type_description
_atom_type_scat_dispersion_real
_atom_type_scat_dispersion_imag
_atom_type_scat_source
C C 0.0033 0.0016 'International Tables Vol C Tables 4.2.6.8 and 6.1.1.4'
H H 0.0000 0.0000 'International Tables Vol C Tables 4.2.6.8 and 6.1.1.4'
In In -0.7276 1.3100 'International Tables Vol C Tables 4.2.6.8 and 6.1.1.4'
N N 0.0061 0.0033 'International Tables Vol C Tables 4.2.6.8 and 6.1.1.4'
O O 0.0106 0.0060 'International Tables Vol C Tables 4.2.6.8 and 6.1.1.4'

loop_
_geom_angle_atom_site_label_1
_geom_angle_atom_site_label_2
_geom_angle_atom_site_label_3
_geom_angle
_geom_angle_site_symmetry_1
_geom_angle_site_symmetry_3
_geom_angle_publ_flag
O1 In1 O1 91.35(7) . 3_565 ?
O1 In1 O1 91.36(7) 2_665 . ?
O1 In1 O1 91.35(7) 2_665 3_565 ?
O2 In1 O1 153.93(8) . 2_665 ?
O2 In1 O1 111.33(8) . 3_565 ?
O2 In1 O1 153.93(8) 3_565 . ?
O2 In1 O1 75.99(7) 2_665 2_665 ?
O2 In1 O1 111.34(8) 2_665 . ?
O2 In1 O1 75.98(7) . . ?
O2 In1 O1 153.93(8) 2_665 3_565 ?
O2 In1 O1 111.33(8) 3_565 2_665 ?
O2 In1 O1 75.99(7) 3_565 3_565 ?
O2 In1 O2 87.37(8) 3_565 . ?
O2 In1 O2 87.37(8) 2_665 . ?
O2 In1 O2 87.37(8) 2_665 3_565 ?
N1 O1 In1 109.33(14) . . ?
C3 O3 H3 109.5 . . ?
C1 O2 In1 114.34(18) . . ?
O1 N1 H1 119(2) . . ?
C1 N1 O1 120.3(2) . . ?
C1 N1 H1 120(2) . . ?
C3 C2 C1 123.9(2) . . ?
C11 C2 C3 119.8(3) . . ?
C11 C2 C1 116.3(2) . . ?
O3 C3 C2 117.1(2) . . ?
O3 C3 C4 122.9(3) . . ?
C4 C3 C2 120.0(3) . . ?
O2 C1 N1 119.7(3) . . ?
O2 C1 C2 119.2(2) . . ?
N1 C1 C2 121.1(2) . . ?
C2 C11 H11 119.3 . . ?
C2 C11 C10 121.4(3) . . ?
C10 C11 H11 119.3 . . ?
C11 C10 C5 118.3(3) . . ?
C11 C10 C9 122.3(3) . . ?
C9 C10 C5 119.5(3) . . ?
C3 C4 H4 119.7 . . ?
C3 C4 C5 120.7(3) . . ?
C5 C4 H4 119.7 . . ?
C4 C5 C10 119.7(3) . . ?
C4 C5 C6 122.0(3) . . ?
C6 C5 C10 118.3(3) . . ?
C5 C6 H6 119.8 . . ?
C7 C6 C5 120.3(3) . . ?
C7 C6 H6 119.8 . . ?
C10 C9 H9 120.0 . . ?
C8 C9 C10 120.0(3) . . ?
C8 C9 H9 120.0 . . ?
C9 C8 H8 119.8 . . ?
C9 C8 C7 120.4(3) . . ?
C7 C8 H8 119.8 . . ?
C6 C7 C8 121.5(3) . . ?
C6 C7 H7 119.3 . . ?
C8 C7 H7 119.3 . . ?

loop_
_geom_bond_atom_site_label_1
_geom_bond_atom_site_label_2
_geom_bond_distance
_geom_bond_site_symmetry_2
_geom_bond_publ_flag
In1 O1 2.1540(19) . ?
In1 O1 2.1540(19) 2_665 ?
In1 O1 2.1540(19) 3_565 ?
In1 O2 2.132(2) 3_565 ?
In1 O2 2.132(2) . ?
In1 O2 2.132(2) 2_665 ?
O1 N1 1.372(3) . ?
O3 H3 0.8400 . ?
O3 C3 1.365(3) . ?
O2 C1 1.268(3) . ?
N1 C1 1.315(3) . ?
N1 H1 0.855(17) . ?
C2 C3 1.423(4) . ?
C2 C1 1.479(4) . ?
C2 C11 1.379(4) . ?
C3 C4 1.366(4) . ?
C11 H11 0.9500 . ?
C11 C10 1.405(4) . ?
C10 C5 1.425(4) . ?
C10 C9 1.422(4) . ?
C4 H4 0.9500 . ?
C4 C5 1.416(4) . ?
C5 C6 1.421(4) . ?
C6 H6 0.9500 . ?
C6 C7 1.358(5) . ?
C9 H9 0.9500 . ?
C9 C8 1.363(5) . ?
C8 H8 0.9500 . ?
C8 C7 1.398(5) . ?
C7 H7 0.9500 . ?
